data_2107522
loop_
_publ_author_name
'Yoshiasa, Akira'
'Nakatani, Tomotaka'
'Nakatsuka, Akihiko'
'Okube, Maki'
'Sugiyama, Kazumasa'
'Mashimo, Tsutomu'

_publ_section_title
;
 High-temperature single-crystal X-ray diffraction study of tetragonal and
 cubic perovskite-type PbTiO~3~ phases
;
_journal_issue 3
_journal_name_full 'Acta Crystallographica Section B'
_journal_page_first 381
_journal_page_last 388
_journal_paper_doi 10.1107/S2052520616005114
_journal_volume 72
_journal_year 2016
_chemical_formula_sum 'O3 Pb Ti'
_chemical_formula_weight 303.0552
_space_group_IT_number 99
_symmetry_cell_setting tetragonal
_symmetry_space_group_name_Hall 'P 4 -2'
_symmetry_space_group_name_H-M 'P 4 m m'
_cell_angle_alpha 90.0000
_cell_angle_beta 90.0000
_cell_angle_gamma 90.0000
_cell_formula_units_Z 1
_cell_length_a 3.9043(4)
_cell_length_b 3.9043(4)
_cell_length_c 4.1407(5)
_cell_measurement_reflns_used 25
_cell_measurement_temperature 373.0
_cell_measurement_theta_max 49.3
_cell_measurement_theta_min 45.1
_cell_volume 63.119(12)
_computing_cell_refinement 'WinAFC Version 1.03 (Rigaku Corporation, 1999)'
_computing_data_collection 'WinAFC Version 1.03 (Rigaku Corporation, 1999)'
_computing_data_reduction 'RADY (Sasaki, 1987)'
_computing_molecular_graphics 'ATOMS for Windows (Dowty, 2000)'
_computing_structure_refinement 'RADY (Sasaki, 1987)'
_diffrn_ambient_temperature 373.0
_diffrn_measured_fraction_theta_full 1.0000
_diffrn_measured_fraction_theta_max 1.0000
_diffrn_measurement_device_type 'Rigaku AFC7R'
_diffrn_measurement_method \w-2\q
_diffrn_radiation_type 'Mo K\a'
_diffrn_radiation_wavelength 0.71069
_diffrn_reflns_av_R_equivalents 0.0745
_diffrn_reflns_limit_h_max 9
_diffrn_reflns_limit_h_min 0
_diffrn_reflns_limit_k_max 9
_diffrn_reflns_limit_k_min 0
_diffrn_reflns_limit_l_max 9
_diffrn_reflns_limit_l_min -9
_diffrn_reflns_number 1159
_diffrn_reflns_theta_full 60.00
_diffrn_reflns_theta_max 60.00
_diffrn_standards_decay_% none
_diffrn_standards_interval_count 100
_diffrn_standards_number 3
_exptl_absorpt_coefficient_mu 69.628
_exptl_absorpt_correction_T_max 0.05384
_exptl_absorpt_correction_T_min 0.00965
_exptl_absorpt_correction_type psi-scan
_exptl_absorpt_process_details '(North, Phillips & Mathews, 1968)'
_exptl_crystal_colour colourless
_exptl_crystal_density_diffrn 7.976
_exptl_crystal_density_method 'not measured'
_exptl_crystal_description sphere
_exptl_crystal_F_000 128
_exptl_crystal_size_rad 0.14
_refine_ls_extinction_coef 0.042(5)\\times10^4^
_refine_ls_extinction_method 'isotropic Type I (Becker & Coppens, 1974a and 1974b)'
_refine_ls_goodness_of_fit_ref 1.738
_refine_ls_number_parameters 14
_refine_ls_number_reflns 599
_refine_ls_R_factor_gt 0.0385
_refine_ls_shift/su_max 0.000065
_refine_ls_structure_factor_coef F
_refine_ls_weighting_details 'w = 1/\s^2^(F)'
_refine_ls_weighting_scheme sigma
_refine_ls_wR_factor_ref 0.0432
_reflns_number_gt 599
_reflns_number_total 618
_reflns_threshold_expression F_>_3.0_\s(F)
_cod_data_source_file bp5087sup1.cif
_cod_data_source_block PbTiO3_373K
_cod_original_cell_volume 63.12(2)
_cod_database_code 2107522

loop_
_symmetry_equiv_pos_as_xyz
x,y,z
-x,-y,z
-y,x,z
y,-x,z
x,-y,z
-x,y,z
-y,-x,z
y,x,z

loop_
_atom_site_type_symbol
_atom_site_label
_atom_site_fract_x
_atom_site_fract_y
_atom_site_fract_z
_atom_site_U_iso_or_equiv
_atom_site_adp_type
_atom_site_calc_flag
_atom_site_occupancy
Pb Pb 0.0000 0.0000 0.0000 0.01074(11) Uani d 1.00
Ti Ti 0.5000 0.5000 0.5368(4) 0.0054(4) Uani d 1.00
O O1 0.5000 0.5000 0.110(2) 0.0101(18) Uani d 1.00
O O2 0.5000 0.0000 0.609(2) 0.009(2) Uani d 1.00

loop_
_atom_site_aniso_label
_atom_site_aniso_U_11
_atom_site_aniso_U_22
_atom_site_aniso_U_33
_atom_site_aniso_U_12
_atom_site_aniso_U_13
_atom_site_aniso_U_23
Pb 0.011343(2) 0.011343 0.00953(13) 0.0 0.0 0.0
Ti 0.005233(6) 0.005233 0.005580(10) 0.0 0.0 0.0
O1 0.01228(4) 0.01228 0.00575(4) 0.0 0.0 0.0
O2 0.00963(4) 0.00267(3) 0.01366(4) 0.0 0.0 0.0

loop_
_atom_type_symbol
_atom_type_description
_atom_type_scat_dispersion_real
_atom_type_scat_dispersion_imag
_atom_type_scat_source
Pb Pb2+ -3.3944 10.1111
;International Tables for Crystallography
(1992, Vol. C, Tables 4.2.6.8 and 6.1.1.3)
;
Ti Ti4+ 0.2776 0.4457
;International Tables for Crystallography
(1992, Vol. C, Tables 4.2.6.8 and 6.1.1.3)
;
O O2- 0.0106 0.0060
;Tokonami (1965) (Acta Cryst. 19, 486),
International Tables for Crystallography (1992, Vol. C, Table 4.2.6.8)
;

loop_
_geom_angle_atom_site_label_1
_geom_angle_atom_site_label_2
_geom_angle_atom_site_label_3
_geom_angle_site_symmetry_1
_geom_angle_site_symmetry_2
_geom_angle_site_symmetry_3
_geom_angle
_geom_angle_publ_flag
O1 Pb O2 1_555 1_555 1_555 56.22(13) no
O1 Pb O2 1_555 1_555 1_554 64.34(14) no
O1 Ti O2 1_555 1_555 1_555 98.8(2) no
O1 Ti O2 1_556 1_555 1_555 81.2(2) no

loop_
_geom_bond_atom_site_label_1
_geom_bond_atom_site_label_2
_geom_bond_site_symmetry_1
_geom_bond_site_symmetry_2
_geom_bond_distance
_geom_bond_publ_flag
Pb O1 1_555 1_555 2.7983(17) no
Pb O2 1_555 1_555 3.190(7) no
Pb O2 1_555 1_554 2.535(6) no
Ti O1 1_555 1_555 1.766(11) no
Ti O1 1_555 1_556 2.375(11) no
Ti O2 1_555 1_555 1.9752(13) no
O1 O2 1_556 1_555 2.843(10) no
O1 O2 1_555 1_555 2.848(10) no

_cod_database_fobs_code 2107522
